data_7005582
loop_
_publ_author_name
'Cadierno, Victorio'
'D\'iez, Josefina'
'Garc\'ia-Alvarez, Joaqu\'in'
'Gimeno, Jos\'e'

_publ_section_title
;
 Silver(I) complexes of N-thiophosphorylated bis(iminophosphorane)
 ligands: from monomers to polymers.
;
_journal_issue 26
_journal_name_full 'Dalton transactions (Cambridge, England : 2003)'
_journal_page_first 2760
_journal_page_last 2769
_journal_paper_doi 10.1039/b703348f
_journal_year 2007
_chemical_compound_source synthesis
_chemical_formula_moiety 'C49 H42 N2 O4 P4 S2'
_chemical_formula_sum 'C49 H42 N2 O4 P4 S2'
_chemical_formula_weight 910.85
_chemical_name_systematic
;
?
;
_space_group_IT_number 15
_symmetry_cell_setting monoclinic
_symmetry_Int_Tables_number 15
_symmetry_space_group_name_Hall '-C 2yc'
_symmetry_space_group_name_H-M 'C 1 2/c 1'
_atom_sites_solution_hydrogens geom
_atom_sites_solution_primary direct
_atom_sites_solution_secondary difmap
_audit_creation_method SHELXL-97
_cell_angle_alpha 90.00
_cell_angle_beta 123.056(2)
_cell_angle_gamma 90.00
_cell_formula_units_Z 4
_cell_length_a 29.2141(9)
_cell_length_b 9.1678(2)
_cell_length_c 20.1846(6)
_cell_measurement_reflns_used 5358
_cell_measurement_temperature 293(2)
_cell_measurement_theta_max 70.076
_cell_measurement_theta_min 0.883
_cell_volume 4531.0(2)
_computing_cell_refinement 'HKL Scalepack (Otwinowki & Minor 1997)'
_computing_data_collection 'Collet (Nonius BV, 1997-2000)'
_computing_data_reduction 'HKL Denzo and scalepack (Otwinowski & Minor 1997)'
_computing_molecular_graphics 'PLATON (Spek, 2006)'
_computing_publication_material 'SHELXL-97 (Sheldrick, 1997)'
_computing_structure_refinement 'SHELXL-97 (Sheldrick, 1997)'
_computing_structure_solution 'DIRDIF-99 (Beurskens, 1999)'
_diffrn_ambient_temperature 293(2)
_diffrn_detector_area_resol_mean 9
_diffrn_measured_fraction_theta_full 0.966
_diffrn_measured_fraction_theta_max 0.966
_diffrn_measurement_device '95 mm CCD camera on \k-goniostat'
_diffrn_measurement_device_type KappaCCD
_diffrn_measurement_method '\f and \w scan'
_diffrn_radiation_monochromator 'horizontally mounted graphite crystal'
_diffrn_radiation_source 'fine-focus sealed tube'
_diffrn_radiation_type CuK\a
_diffrn_radiation_wavelength 1.54180
_diffrn_reflns_av_R_equivalents 0.067
_diffrn_reflns_av_sigmaI/netI 0.0835
_diffrn_reflns_limit_h_max 29
_diffrn_reflns_limit_h_min -35
_diffrn_reflns_limit_k_max 10
_diffrn_reflns_limit_k_min 0
_diffrn_reflns_limit_l_max 24
_diffrn_reflns_limit_l_min 0
_diffrn_reflns_number 17433
_diffrn_reflns_theta_full 69.52
_diffrn_reflns_theta_max 69.52
_diffrn_reflns_theta_min 3.61
_diffrn_standards_number 0
_exptl_absorpt_coefficient_mu 2.777
_exptl_absorpt_correction_T_max 0.945
_exptl_absorpt_correction_T_min 0.758
_exptl_absorpt_correction_type multi-scan
_exptl_absorpt_process_details 'Sortav (Blessing 1995)'
_exptl_crystal_colour Colorless
_exptl_crystal_density_diffrn 1.335
_exptl_crystal_density_method 'not measured'
_exptl_crystal_description Prismatic
_exptl_crystal_F_000 1896
_exptl_crystal_size_max 0.10
_exptl_crystal_size_mid 0.05
_exptl_crystal_size_min 0.025
_refine_diff_density_max 0.324
_refine_diff_density_min -0.429
_refine_diff_density_rms 0.062
_refine_ls_extinction_method none
_refine_ls_goodness_of_fit_ref 0.896
_refine_ls_hydrogen_treatment mixed
_refine_ls_matrix_type full
_refine_ls_number_parameters 360
_refine_ls_number_reflns 4120
_refine_ls_number_restraints 0
_refine_ls_restrained_S_all 0.896
_refine_ls_R_factor_all 0.0697
_refine_ls_R_factor_gt 0.0436
_refine_ls_shift/su_max 0.000
_refine_ls_shift/su_mean 0.000
_refine_ls_structure_factor_coef Fsqd
_refine_ls_weighting_details 'calc w=1/[\s^2^(Fo^2^)+(0.0386P)^2^+0.0000P] where P=(Fo^2^+2Fc^2^)/3'
_refine_ls_weighting_scheme calc
_refine_ls_wR_factor_gt 0.1030
_refine_ls_wR_factor_ref 0.1139
_reflns_number_gt 2642
_reflns_number_total 4120
_reflns_threshold_expression >2sigma(I)
_cod_data_source_file b703348f.txt
_cod_data_source_block 1b
_cod_depositor_comments
;
The following automatic conversions were performed:
'_symmetry_cell_setting' value 'Monoclinic' changed to 'monoclinic'
according to '/home/saulius/struct/CIF-dictionaries/cif_core.dic'
dictionary named 'cif_core.dic' version 2.4.1 from
2010-06-29.

'_exptl_absorpt_correction_type' value 'Multi-scan' changed
to 'multi-scan' according to
'/home/saulius/struct/CIF-dictionaries/cif_core.dic' dictionary named
'cif_core.dic' version 2.4.1 from 2010-06-29.

Automatic conversion script
Id: cif_fix_enum 1527 2010-12-29 10:47:43Z saulius 
;
_cod_original_sg_symbol_H-M 'C 2/c'
_cod_database_code 7005582

loop_
_symmetry_equiv_pos_as_xyz
'x, y, z'
'-x, y, -z+1/2'
'x+1/2, y+1/2, z'
'-x+1/2, y+1/2, -z+1/2'
'-x, -y, -z'
'x, -y, z-1/2'
'-x+1/2, -y+1/2, -z'
'x+1/2, -y+1/2, z-1/2'

loop_
_atom_site_label
_atom_site_type_symbol
_atom_site_fract_x
_atom_site_fract_y
_atom_site_fract_z
_atom_site_U_iso_or_equiv
_atom_site_adp_type
_atom_site_occupancy
_atom_site_symmetry_multiplicity
_atom_site_calc_flag
_atom_site_refinement_flags
_atom_site_disorder_assembly
_atom_site_disorder_group
C1 C 0.0000 0.1381(5) 0.2500 0.0432(10) Uani 1 2 d S . .
C2 C 0.09106(12) 0.1244(3) 0.23222(17) 0.0435(7) Uani 1 1 d . . .
C3 C 0.14618(15) 0.0903(4) 0.2779(2) 0.0599(9) Uani 1 1 d . . .
C4 C 0.1700(2) 0.0126(5) 0.2456(3) 0.0795(12) Uani 1 1 d . . .
C5 C 0.1390(2) -0.0302(5) 0.1679(3) 0.0818(14) Uani 1 1 d . . .
C6 C 0.0848(2) 0.0036(4) 0.1217(2) 0.0690(11) Uani 1 1 d . . .
C7 C 0.06035(16) 0.0784(4) 0.1536(2) 0.0562(9) Uani 1 1 d . . .
C8 C 0.04664(12) 0.4093(3) 0.23042(17) 0.0405(7) Uani 1 1 d . . .
C9 C 0.00914(14) 0.4278(4) 0.14928(19) 0.0512(8) Uani 1 1 d . . .
C10 C -0.00300(15) 0.5666(4) 0.1169(2) 0.0598(9) Uani 1 1 d . . .
C11 C 0.02210(15) 0.6863(4) 0.1638(2) 0.0636(10) Uani 1 1 d . . .
C12 C 0.05937(15) 0.6699(4) 0.2441(2) 0.0627(10) Uani 1 1 d . . .
C13 C 0.07149(14) 0.5311(4) 0.2773(2) 0.0525(8) Uani 1 1 d . . .
C14 C 0.12736(13) 0.3725(3) 0.52890(17) 0.0466(7) Uani 1 1 d . . .
C15 C 0.15596(15) 0.4669(4) 0.5110(2) 0.0556(9) Uani 1 1 d . . .
C16 C 0.16406(17) 0.6088(4) 0.5389(2) 0.0682(11) Uani 1 1 d . . .
C17 C 0.14462(19) 0.6545(5) 0.5833(2) 0.0758(12) Uani 1 1 d . . .
C18 C 0.11721(19) 0.5597(5) 0.6014(2) 0.0748(12) Uani 1 1 d . . .
C19 C 0.10816(16) 0.4162(4) 0.5744(2) 0.0589(9) Uani 1 1 d . . .
C20 C 0.22610(12) 0.0808(4) 0.55111(18) 0.0500(8) Uani 1 1 d . . .
C21 C 0.24564(15) -0.0524(4) 0.5462(2) 0.0682(11) Uani 1 1 d . . .
C22 C 0.28252(18) -0.1257(5) 0.6158(3) 0.0887(15) Uani 1 1 d . . .
C23 C 0.29787(18) -0.0661(6) 0.6872(3) 0.0862(15) Uani 1 1 d . . .
C24 C 0.27840(17) 0.0678(7) 0.6911(2) 0.0839(14) Uani 1 1 d . . .
C25 C 0.24218(15) 0.1422(5) 0.6222(2) 0.0669(11) Uani 1 1 d . . .
N1 N 0.10303(10) 0.2538(3) 0.36739(13) 0.0427(6) Uani 1 1 d . . .
O1 O 0.19006(8) 0.1577(2) 0.48087(11) 0.0480(5) Uani 1 1 d . . .
O2 O 0.11630(8) 0.2267(2) 0.50356(11) 0.0477(5) Uani 1 1 d . . .
P1 P 0.06232(3) 0.23225(8) 0.27568(4) 0.03776(19) Uani 1 1 d . . .
P2 P 0.12521(3) 0.14825(8) 0.44059(4) 0.0415(2) Uani 1 1 d . . .
S1 S 0.09814(4) -0.04861(9) 0.42856(5) 0.0585(3) Uani 1 1 d . . .
H15 H 0.1673(13) 0.435(3) 0.4778(18) 0.055(10) Uiso 1 1 d . . .
H1A H 0.0093(12) 0.080(3) 0.2905(15) 0.048(9) Uiso 1 1 d . . .
H18 H 0.1040(14) 0.588(4) 0.631(2) 0.072(12) Uiso 1 1 d . . .
H11 H 0.0126(14) 0.784(4) 0.138(2) 0.075(11) Uiso 1 1 d . . .
H19 H 0.0858(13) 0.345(4) 0.5832(18) 0.063(10) Uiso 1 1 d . . .
H6 H 0.0638(14) -0.031(4) 0.065(2) 0.078(12) Uiso 1 1 d . . .
H3 H 0.1649(12) 0.117(3) 0.3301(17) 0.048(9) Uiso 1 1 d . . .
H9 H -0.0091(13) 0.343(4) 0.1159(18) 0.063(10) Uiso 1 1 d . . .
H13 H 0.0947(13) 0.522(3) 0.3344(19) 0.059(10) Uiso 1 1 d . . .
H21 H 0.2350(14) -0.090(4) 0.496(2) 0.073(12) Uiso 1 1 d . . .
H16 H 0.1835(14) 0.667(4) 0.525(2) 0.069(12) Uiso 1 1 d . . .
H24 H 0.2862(16) 0.101(4) 0.741(2) 0.091(14) Uiso 1 1 d . . .
H25 H 0.2281(14) 0.230(4) 0.625(2) 0.074(12) Uiso 1 1 d . . .
H7 H 0.0194(14) 0.095(3) 0.1216(19) 0.068(11) Uiso 1 1 d . . .
H5 H 0.1555(17) -0.073(4) 0.148(2) 0.096(15) Uiso 1 1 d . . .
H17 H 0.1493(15) 0.752(4) 0.598(2) 0.084(13) Uiso 1 1 d . . .
H12 H 0.0744(16) 0.757(4) 0.279(2) 0.094(13) Uiso 1 1 d . . .
H10 H -0.0261(15) 0.578(4) 0.065(2) 0.082(13) Uiso 1 1 d . . .
H22 H 0.2962(17) -0.220(5) 0.614(2) 0.106(16) Uiso 1 1 d . . .
H23 H 0.322(2) -0.131(6) 0.732(3) 0.16(2) Uiso 1 1 d . . .
H4 H 0.209(2) -0.014(5) 0.280(3) 0.120(17) Uiso 1 1 d . . .

loop_
_atom_site_aniso_label
_atom_site_aniso_U_11
_atom_site_aniso_U_22
_atom_site_aniso_U_33
_atom_site_aniso_U_23
_atom_site_aniso_U_13
_atom_site_aniso_U_12
C1 0.050(3) 0.037(2) 0.044(2) 0.000 0.026(2) 0.000
C2 0.0517(18) 0.0409(17) 0.0473(17) 0.0002(14) 0.0331(15) -0.0012(14)
C3 0.053(2) 0.073(3) 0.060(2) -0.0040(19) 0.0346(19) 0.0060(18)
C4 0.069(3) 0.090(3) 0.095(3) -0.007(3) 0.055(3) 0.012(2)
C5 0.107(4) 0.069(3) 0.110(4) -0.013(3) 0.085(4) 0.004(3)
C6 0.095(3) 0.061(2) 0.069(3) -0.017(2) 0.057(3) -0.008(2)
C7 0.063(2) 0.055(2) 0.054(2) -0.0091(17) 0.0339(19) -0.0051(18)
C8 0.0410(16) 0.0381(16) 0.0452(17) 0.0024(13) 0.0252(14) -0.0023(13)
C9 0.057(2) 0.048(2) 0.0465(18) 0.0041(16) 0.0261(16) -0.0042(16)
C10 0.054(2) 0.061(2) 0.055(2) 0.0174(19) 0.0230(18) 0.0046(18)
C11 0.061(2) 0.049(2) 0.082(3) 0.018(2) 0.040(2) 0.0063(18)
C12 0.063(2) 0.0401(19) 0.078(3) -0.0007(19) 0.034(2) -0.0041(17)
C13 0.054(2) 0.0459(19) 0.052(2) 0.0006(16) 0.0253(17) -0.0026(15)
C14 0.0515(18) 0.0481(19) 0.0358(15) 0.0019(14) 0.0209(14) 0.0035(15)
C15 0.067(2) 0.050(2) 0.052(2) -0.0051(16) 0.0343(19) -0.0055(17)
C16 0.077(3) 0.054(2) 0.064(2) -0.0083(19) 0.032(2) -0.010(2)
C17 0.092(3) 0.053(2) 0.061(2) -0.012(2) 0.028(2) 0.007(2)
C18 0.087(3) 0.082(3) 0.055(2) -0.008(2) 0.038(2) 0.021(2)
C19 0.067(2) 0.066(2) 0.0472(19) -0.0003(17) 0.0338(18) 0.0079(19)
C20 0.0410(17) 0.060(2) 0.0437(18) 0.0065(15) 0.0200(15) -0.0049(15)
C21 0.053(2) 0.066(3) 0.062(2) -0.006(2) 0.0165(19) 0.0014(19)
C22 0.061(3) 0.064(3) 0.091(3) 0.006(3) 0.009(2) 0.007(2)
C23 0.053(3) 0.100(4) 0.075(3) 0.031(3) 0.015(2) -0.001(3)
C24 0.059(2) 0.129(4) 0.048(2) 0.005(3) 0.019(2) 0.005(3)
C25 0.051(2) 0.091(3) 0.046(2) 0.000(2) 0.0187(17) 0.009(2)
N1 0.0469(14) 0.0441(14) 0.0354(12) -0.0005(11) 0.0215(11) -0.0049(12)
O1 0.0398(11) 0.0594(14) 0.0413(11) 0.0067(10) 0.0198(9) -0.0007(10)
O2 0.0567(13) 0.0488(13) 0.0450(11) 0.0000(10) 0.0326(10) -0.0058(10)
P1 0.0385(4) 0.0379(4) 0.0364(4) -0.0002(3) 0.0201(3) -0.0003(3)
P2 0.0415(4) 0.0417(4) 0.0376(4) -0.0003(3) 0.0192(3) -0.0033(3)
S1 0.0570(5) 0.0416(5) 0.0574(5) 0.0042(4) 0.0187(4) -0.0057(4)

loop_
_atom_type_symbol
_atom_type_description
_atom_type_scat_dispersion_real
_atom_type_scat_dispersion_imag
_atom_type_scat_source
C C 0.0181 0.0091 'International Tables Vol C Tables 4.2.6.8 and 6.1.1.4'
H H 0.0000 0.0000 'International Tables Vol C Tables 4.2.6.8 and 6.1.1.4'
N N 0.0311 0.0180 'International Tables Vol C Tables 4.2.6.8 and 6.1.1.4'
O O 0.0492 0.0322 'International Tables Vol C Tables 4.2.6.8 and 6.1.1.4'
P P 0.2955 0.4335 'International Tables Vol C Tables 4.2.6.8 and 6.1.1.4'
S S 0.3331 0.5567 'International Tables Vol C Tables 4.2.6.8 and 6.1.1.4'

loop_
_geom_angle_atom_site_label_1
_geom_angle_atom_site_label_2
_geom_angle_atom_site_label_3
_geom_angle
_geom_angle_site_symmetry_1
_geom_angle_site_symmetry_3
_geom_angle_publ_flag
P1 C1 P1 123.2(2) . 2 ?
P1 C1 H1A 105.4(19) . . ?
P1 C1 H1A 107.7(19) 2 . ?
C3 C2 C7 118.8(3) . . ?
C3 C2 P1 118.7(2) . . ?
C7 C2 P1 122.5(3) . . ?
C4 C3 C2 120.2(4) . . ?
C4 C3 H3 123(2) . . ?
C2 C3 H3 117.0(19) . . ?
C5 C4 C3 119.9(4) . . ?
C5 C4 H4 122(3) . . ?
C3 C4 H4 118(3) . . ?
C6 C5 C4 120.7(4) . . ?
C6 C5 H5 121(3) . . ?
C4 C5 H5 118(3) . . ?
C5 C6 C7 119.9(4) . . ?
C5 C6 H6 118(2) . . ?
C7 C6 H6 122(2) . . ?
C6 C7 C2 120.4(4) . . ?
C6 C7 H7 120.7(18) . . ?
C2 C7 H7 118.7(18) . . ?
C13 C8 C9 119.1(3) . . ?
C13 C8 P1 119.2(2) . . ?
C9 C8 P1 121.7(2) . . ?
C10 C9 C8 120.0(3) . . ?
C10 C9 H9 120.1(19) . . ?
C8 C9 H9 119.9(19) . . ?
C11 C10 C9 120.4(3) . . ?
C11 C10 H10 120(2) . . ?
C9 C10 H10 120(3) . . ?
C10 C11 C12 120.4(3) . . ?
C10 C11 H11 118(2) . . ?
C12 C11 H11 122(2) . . ?
C11 C12 C13 119.7(4) . . ?
C11 C12 H12 120(2) . . ?
C13 C12 H12 120(2) . . ?
C8 C13 C12 120.4(3) . . ?
C8 C13 H13 120.3(19) . . ?
C12 C13 H13 119.0(19) . . ?
C19 C14 C15 121.3(3) . . ?
C19 C14 O2 115.1(3) . . ?
C15 C14 O2 123.5(3) . . ?
C14 C15 C16 118.3(4) . . ?
C14 C15 H15 119.4(19) . . ?
C16 C15 H15 122.2(19) . . ?
C17 C16 C15 121.1(4) . . ?
C17 C16 H16 124(2) . . ?
C15 C16 H16 115(2) . . ?
C18 C17 C16 119.9(4) . . ?
C18 C17 H17 122(2) . . ?
C16 C17 H17 118(2) . . ?
C17 C18 C19 120.8(4) . . ?
C17 C18 H18 121(2) . . ?
C19 C18 H18 118(2) . . ?
C14 C19 C18 118.6(4) . . ?
C14 C19 H19 118.0(18) . . ?
C18 C19 H19 123.2(18) . . ?
C25 C20 C21 121.6(3) . . ?
C25 C20 O1 119.4(3) . . ?
C21 C20 O1 118.9(3) . . ?
C20 C21 C22 118.7(4) . . ?
C20 C21 H21 119(2) . . ?
C22 C21 H21 122(2) . . ?
C23 C22 C21 119.9(5) . . ?
C23 C22 H22 120(3) . . ?
C21 C22 H22 120(3) . . ?
C22 C23 C24 120.6(4) . . ?
C22 C23 H23 112(3) . . ?
C24 C23 H23 127(3) . . ?
C23 C24 C25 119.8(5) . . ?
C23 C24 H24 119(3) . . ?
C25 C24 H24 121(3) . . ?
C20 C25 C24 119.4(4) . . ?
C20 C25 H25 121(2) . . ?
C24 C25 H25 120(2) . . ?
P1 N1 P2 133.20(16) . . ?
C20 O1 P2 120.66(18) . . ?
C14 O2 P2 127.74(18) . . ?
N1 P1 C8 107.73(13) . . ?
N1 P1 C2 112.76(14) . . ?
C8 P1 C2 107.77(13) . . ?
N1 P1 C1 113.07(9) . . ?
C8 P1 C1 110.29(15) . . ?
C2 P1 C1 105.11(14) . . ?
N1 P2 O2 107.82(12) . . ?
N1 P2 O1 102.07(12) . . ?
O2 P2 O1 103.41(11) . . ?
N1 P2 S1 121.58(10) . . ?
O2 P2 S1 106.68(9) . . ?
O1 P2 S1 113.78(9) . . ?

loop_
_geom_bond_atom_site_label_1
_geom_bond_atom_site_label_2
_geom_bond_distance
_geom_bond_site_symmetry_2
_geom_bond_publ_flag
C1 P1 1.816(2) . ?
C1 P1 1.816(2) 2 ?
C1 H1A 0.88(2) . ?
C2 C3 1.386(4) . ?
C2 C7 1.396(4) . ?
C2 P1 1.804(3) . ?
C3 C4 1.382(5) . ?
C3 H3 0.92(3) . ?
C4 C5 1.374(6) . ?
C4 H4 0.98(5) . ?
C5 C6 1.366(6) . ?
C5 H5 0.87(4) . ?
C6 C7 1.377(5) . ?
C6 H6 1.00(4) . ?
C7 H7 1.02(3) . ?
C8 C13 1.387(4) . ?
C8 C9 1.398(4) . ?
C8 P1 1.795(3) . ?
C9 C10 1.386(4) . ?
C9 H9 0.97(3) . ?
C10 C11 1.372(5) . ?
C10 H10 0.89(4) . ?
C11 C12 1.381(5) . ?
C11 H11 1.00(3) . ?
C12 C13 1.391(4) . ?
C12 H12 0.99(4) . ?
C13 H13 0.97(3) . ?
C14 C19 1.371(4) . ?
C14 C15 1.381(4) . ?
C14 O2 1.405(4) . ?
C15 C16 1.386(5) . ?
C15 H15 0.94(3) . ?
C16 C17 1.362(6) . ?
C16 H16 0.92(3) . ?
C17 C18 1.360(6) . ?
C17 H17 0.93(4) . ?
C18 C19 1.393(5) . ?
C18 H18 0.91(3) . ?
C19 H19 1.01(3) . ?
C20 C25 1.364(5) . ?
C20 C21 1.375(5) . ?
C20 O1 1.410(3) . ?
C21 C22 1.391(5) . ?
C21 H21 0.95(3) . ?
C22 C23 1.369(7) . ?
C22 H22 0.97(4) . ?
C23 C24 1.374(7) . ?
C23 H23 0.98(5) . ?
C24 C25 1.383(5) . ?
C24 H24 0.95(4) . ?
C25 H25 0.92(3) . ?
N1 P1 1.574(2) . ?
N1 P2 1.579(2) . ?
O1 P2 1.605(2) . ?
O2 P2 1.601(2) . ?
P2 S1 1.9319(11) . ?
